data_4075944
loop_
_publ_author_name
'Weigl, Kerstin'
'K\"ohler, Katrin'
'Dechert, Sebastian'
'Meyer, Franc'

_publ_section_title
;
 Synthesis and Structure of N-Heterocyclic Carbene Complexes with Tethered
 Olefinic Groups:&#x00A0; Application of the Ruthenium Catalyst in Olefin
 Metathesis
;
_journal_issue 16
_journal_name_full Organometallics
_journal_page_first 4049
_journal_paper_doi 10.1021/om0503242
_journal_volume 24
_journal_year 2005
_chemical_formula_moiety 'C54 H68 Ag N4 +, B F4 -'
_chemical_formula_sum 'C54 H68 Ag B F4 N4'
_chemical_formula_weight 967.80
_chemical_name_systematic
;
 ?
;
_space_group_IT_number 56
_symmetry_cell_setting orthorhombic
_symmetry_space_group_name_Hall '-P 2ab 2ac'
_symmetry_space_group_name_H-M 'P c c n'
_atom_sites_solution_hydrogens geom
_atom_sites_solution_primary direct
_atom_sites_solution_secondary difmap
_audit_creation_method SHELXL-97
_cell_angle_alpha 90.00
_cell_angle_beta 90.00
_cell_angle_gamma 90.00
_cell_formula_units_Z 8
_cell_length_a 18.3537(6)
_cell_length_b 23.3319(8)
_cell_length_c 23.5876(12)
_cell_measurement_reflns_used 39184
_cell_measurement_temperature 133(2)
_cell_measurement_theta_max 24.82
_cell_measurement_theta_min 1.41
_cell_volume 10100.8(7)
_computing_cell_refinement 'X-AREA (Stoe & Cie, 2002)'
_computing_data_collection 'X-AREA (Stoe & Cie, 2002)'
_computing_data_reduction 'X-AREA (Stoe & Cie, 2002)'
_computing_molecular_graphics 'DIAMOND (Brandenburg, 2001)'
_computing_publication_material 'SHELXL-97 (Sheldrick, 1997)'
_computing_structure_refinement 'SHELXL-97 (Sheldrick, 1997)'
_computing_structure_solution 'SHELXS-97 (Sheldrick, 1990)'
_diffrn_ambient_temperature 133(2)
_diffrn_measured_fraction_theta_full 0.994
_diffrn_measured_fraction_theta_max 0.994
_diffrn_measurement_device_type 'Stoe IPDS II'
_diffrn_measurement_method \w
_diffrn_radiation_monochromator graphite
_diffrn_radiation_source 'fine-focus sealed tube'
_diffrn_radiation_type MoK\a
_diffrn_radiation_wavelength 0.71073
_diffrn_reflns_av_R_equivalents 0.0406
_diffrn_reflns_av_sigmaI/netI 0.0342
_diffrn_reflns_limit_h_max 21
_diffrn_reflns_limit_h_min -21
_diffrn_reflns_limit_k_max 27
_diffrn_reflns_limit_k_min -24
_diffrn_reflns_limit_l_max 25
_diffrn_reflns_limit_l_min -27
_diffrn_reflns_number 39184
_diffrn_reflns_theta_full 24.82
_diffrn_reflns_theta_max 24.82
_diffrn_reflns_theta_min 1.41
_diffrn_standards_decay_% 0
_diffrn_standards_number 0
_exptl_absorpt_coefficient_mu 0.453
_exptl_absorpt_correction_T_max 0.8838
_exptl_absorpt_correction_T_min 0.7611
_exptl_absorpt_correction_type numerical
_exptl_absorpt_process_details 'X-RED (Stoe & Cie, 2002)'
_exptl_crystal_colour colorless
_exptl_crystal_density_diffrn 1.273
_exptl_crystal_density_method 'not measured'
_exptl_crystal_description block
_exptl_crystal_F_000 4064
_exptl_crystal_size_max 0.48
_exptl_crystal_size_mid 0.41
_exptl_crystal_size_min 0.36
_refine_diff_density_max 1.043
_refine_diff_density_min -0.577
_refine_diff_density_rms 0.070
_refine_ls_extinction_method none
_refine_ls_goodness_of_fit_ref 1.004
_refine_ls_hydrogen_treatment constr
_refine_ls_matrix_type full
_refine_ls_number_parameters 679
_refine_ls_number_reflns 8677
_refine_ls_number_restraints 165
_refine_ls_restrained_S_all 1.031
_refine_ls_R_factor_all 0.0743
_refine_ls_R_factor_gt 0.0476
_refine_ls_shift/su_max 0.001
_refine_ls_shift/su_mean 0.000
_refine_ls_structure_factor_coef Fsqd
_refine_ls_weighting_details 'calc w=1/[\s^2^(Fo^2^)+(0.0956P)^2^+0.0000P] where P=(Fo^2^+2Fc^2^)/3'
_refine_ls_weighting_scheme calc
_refine_ls_wR_factor_gt 0.1347
_refine_ls_wR_factor_ref 0.1468
_reflns_number_gt 5727
_reflns_number_total 8677
_reflns_threshold_expression >2sigma(I)
_cod_data_source_file om0503242si20050422_114940.cif
_cod_data_source_block 2
_cod_database_code 4075944

loop_
_symmetry_equiv_pos_as_xyz
'x, y, z'
'-x+1/2, -y+1/2, z'
'-x, y+1/2, -z+1/2'
'x+1/2, -y, -z+1/2'
'-x, -y, -z'
'x-1/2, y-1/2, -z'
'x, -y-1/2, z-1/2'
'-x-1/2, y, z-1/2'

loop_
_atom_site_label
_atom_site_type_symbol
_atom_site_fract_x
_atom_site_fract_y
_atom_site_fract_z
_atom_site_U_iso_or_equiv
_atom_site_adp_type
_atom_site_occupancy
_atom_site_symmetry_multiplicity
_atom_site_calc_flag
_atom_site_refinement_flags
_atom_site_disorder_assembly
_atom_site_disorder_group
Ag1 Ag 0.746711(15) 0.506826(12) 0.471267(12) 0.03664(12) Uani 1 1 d . . .
N1 N 0.83176(17) 0.61299(14) 0.50733(14) 0.0396(8) Uani 1 1 d . . .
N2 N 0.7843(2) 0.57137(15) 0.58030(14) 0.0453(8) Uani 1 1 d . . .
N3 N 0.6572(2) 0.46138(16) 0.37309(16) 0.0554(10) Uani 1 1 d D . .
N4 N 0.7061(2) 0.39099(15) 0.41958(16) 0.0567(10) Uani 1 1 d D . .
F1 F 0.7394(2) 0.70220(18) 0.22098(14) 0.0970(12) Uani 1 1 d . . .
F2 F 0.8084(3) 0.74141(17) 0.1555(2) 0.151(2) Uani 1 1 d . . .
B1 B 0.7500 0.7500 0.1890(4) 0.065(2) Uani 1 2 d S . .
C1 C 0.7926(2) 0.56834(17) 0.52467(17) 0.0394(9) Uani 1 1 d . . .
C2 C 0.8406(2) 0.65687(19) 0.55388(19) 0.0495(11) Uani 1 1 d . B .
H2 H 0.8013 0.6850 0.5498 0.080 Uiso 1 1 calc R . .
C3 C 0.8239(3) 0.62026(19) 0.6066(2) 0.0518(11) Uani 1 1 d . . .
H3 H 0.7906 0.6413 0.6315 0.080 Uiso 1 1 calc R . .
C4 C 0.9123(3) 0.6892(2) 0.5533(2) 0.0614(13) Uani 1 1 d . . .
H4A H 0.9161 0.7108 0.5883 0.080 Uiso 1 1 calc R A 1
H4B H 0.9516 0.6614 0.5531 0.080 Uiso 1 1 calc R A 1
C5A C 0.9242(6) 0.7296(3) 0.5052(4) 0.059(3) Uani 0.756(17) 1 d PDU B 1
H5A H 0.9284 0.7141 0.4690 0.080 Uiso 0.756(17) 1 calc PR B 1
C6A C 0.9290(6) 0.7849(3) 0.5103(5) 0.071(3) Uani 0.756(17) 1 d PDU B 1
H6A H 0.9251 0.8018 0.5459 0.080 Uiso 0.756(17) 1 calc PR B 1
H6B H 0.9365 0.8076 0.4784 0.080 Uiso 0.756(17) 1 calc PR B 1
C5B C 0.8914(11) 0.7460(14) 0.5275(13) 0.068(8) Uani 0.244(17) 1 d PDU B 2
H5B H 0.8528 0.7683 0.5405 0.080 Uiso 0.244(17) 1 calc PR B 2
C6B C 0.9329(19) 0.761(2) 0.4854(12) 0.084(12) Uani 0.244(17) 1 d PDU B 2
H6C H 0.9708 0.7368 0.4741 0.080 Uiso 0.244(17) 1 calc PR B 2
H6D H 0.9247 0.7950 0.4664 0.080 Uiso 0.244(17) 1 calc PR B 2
C7 C 0.8869(3) 0.5972(2) 0.6413(2) 0.0752(16) Uani 1 1 d . . .
H7A H 0.8694 0.5649 0.6633 0.080 Uiso 1 1 calc R . .
H7B H 0.9237 0.5829 0.6154 0.080 Uiso 1 1 calc R . .
C8 C 0.9206(3) 0.6367(3) 0.6790(3) 0.0892(19) Uani 1 1 d . . .
H8 H 0.8928 0.6653 0.6959 0.080 Uiso 1 1 calc R . .
C9 C 0.9910(4) 0.6332(4) 0.6902(3) 0.114(3) Uani 1 1 d . . .
H9A H 1.0190 0.6047 0.6734 0.080 Uiso 1 1 calc R . .
H9B H 1.0125 0.6593 0.7149 0.080 Uiso 1 1 calc R . .
C10 C 0.8501(2) 0.62334(17) 0.44903(17) 0.0401(9) Uani 1 1 d . . .
C11 C 0.8026(2) 0.65543(18) 0.41516(19) 0.0448(10) Uani 1 1 d . . .
C12 C 0.8239(2) 0.66716(19) 0.35962(19) 0.0502(11) Uani 1 1 d . . .
H12 H 0.7935 0.6891 0.3368 0.080 Uiso 1 1 calc R . .
C13 C 0.8886(3) 0.6473(2) 0.3375(2) 0.0547(11) Uani 1 1 d . . .
C14 C 0.9331(2) 0.6144(2) 0.37181(19) 0.0540(12) Uani 1 1 d . . .
H14 H 0.9765 0.6004 0.3569 0.080 Uiso 1 1 calc R . .
C15 C 0.9155(2) 0.60155(19) 0.42752(19) 0.0481(11) Uani 1 1 d . . .
C16 C 0.7298(2) 0.6748(2) 0.4374(2) 0.0555(12) Uani 1 1 d . . .
H16A H 0.7056 0.6973 0.4090 0.080 Uiso 1 1 calc R . .
H16B H 0.7369 0.6976 0.4708 0.080 Uiso 1 1 calc R . .
H16C H 0.7007 0.6419 0.4465 0.080 Uiso 1 1 calc R . .
C17 C 0.9101(3) 0.6601(3) 0.2762(2) 0.0729(16) Uani 1 1 d . . .
H17A H 0.9592 0.6741 0.2752 0.080 Uiso 1 1 calc R . .
H17B H 0.8779 0.6885 0.2609 0.080 Uiso 1 1 calc R . .
H17C H 0.9067 0.6257 0.2541 0.080 Uiso 1 1 calc R . .
C18 C 0.9646(3) 0.5645(3) 0.4630(2) 0.0692(15) Uani 1 1 d . . .
H18A H 0.9967 0.5432 0.4387 0.080 Uiso 1 1 calc R . .
H18B H 0.9357 0.5383 0.4849 0.080 Uiso 1 1 calc R . .
H18C H 0.9928 0.5882 0.4880 0.080 Uiso 1 1 calc R . .
C19 C 0.7449(2) 0.52931(19) 0.61329(17) 0.0433(9) Uani 1 1 d . . .
C20 C 0.6769(2) 0.5452(2) 0.63546(18) 0.0497(11) Uani 1 1 d . . .
C21 C 0.6409(3) 0.5053(2) 0.6685(2) 0.0575(12) Uani 1 1 d . . .
H21 H 0.5953 0.5146 0.6830 0.080 Uiso 1 1 calc R . .
C22 C 0.6698(2) 0.4520(2) 0.68085(19) 0.0527(11) Uani 1 1 d . . .
C23 C 0.7354(2) 0.4374(2) 0.65746(18) 0.0487(10) Uani 1 1 d . . .
H23 H 0.7545 0.4012 0.6647 0.080 Uiso 1 1 calc R . .
C24 C 0.7744(2) 0.4750(2) 0.62326(19) 0.0471(10) Uani 1 1 d . . .
C25 C 0.6432(3) 0.6019(2) 0.6219(2) 0.0676(14) Uani 1 1 d . . .
H25A H 0.5930 0.6018 0.6333 0.080 Uiso 1 1 calc R . .
H25B H 0.6463 0.6087 0.5818 0.080 Uiso 1 1 calc R . .
H25C H 0.6687 0.6317 0.6418 0.080 Uiso 1 1 calc R . .
C26 C 0.6286(3) 0.4106(3) 0.7191(2) 0.0715(16) Uani 1 1 d . . .
H26A H 0.6310 0.4239 0.7576 0.080 Uiso 1 1 calc R . .
H26B H 0.6502 0.3733 0.7165 0.080 Uiso 1 1 calc R . .
H26C H 0.5786 0.4087 0.7073 0.080 Uiso 1 1 calc R . .
C27 C 0.8456(2) 0.45575(19) 0.5969(2) 0.0523(11) Uani 1 1 d . . .
H27A H 0.8647 0.4239 0.6179 0.080 Uiso 1 1 calc R . .
H27B H 0.8799 0.4868 0.5978 0.080 Uiso 1 1 calc R . .
H27C H 0.8372 0.4444 0.5583 0.080 Uiso 1 1 calc R . .
C28 C 0.6988(2) 0.44721(18) 0.41716(17) 0.0407(9) Uani 1 1 d . C .
C29A C 0.6593(4) 0.4105(3) 0.3297(3) 0.059(2) Uani 0.683(6) 1 d PDU C 3
H29A H 0.7019 0.4162 0.3053 0.080 Uiso 0.683(6) 1 calc PR C 3
C30A C 0.6755(4) 0.3589(3) 0.3684(3) 0.0572(18) Uani 0.683(6) 1 d PDU C 3
H30A H 0.7125 0.3339 0.3516 0.080 Uiso 0.683(6) 1 calc PR C 3
C31A C 0.5945(5) 0.4067(3) 0.2924(3) 0.060(2) Uani 0.683(6) 1 d PDU C 3
H31A H 0.5939 0.3691 0.2749 0.080 Uiso 0.683(6) 1 calc PR C 3
H31B H 0.5512 0.4097 0.3158 0.080 Uiso 0.683(6) 1 calc PR C 3
C32A C 0.5902(4) 0.4502(3) 0.2474(3) 0.061(2) Uani 0.683(6) 1 d PDU C 3
H32A H 0.6330 0.4575 0.2276 0.080 Uiso 0.683(6) 1 calc PR C 3
C33A C 0.5337(4) 0.4795(4) 0.2323(3) 0.074(2) Uani 0.683(6) 1 d PDU C 3
H33A H 0.4894 0.4739 0.2507 0.080 Uiso 0.683(6) 1 calc PR C 3
H33B H 0.5374 0.5061 0.2031 0.080 Uiso 0.683(6) 1 calc PR C 3
C34A C 0.6119(4) 0.3243(4) 0.3909(4) 0.059(2) Uani 0.683(6) 1 d PDU C 3
H34A H 0.6282 0.3054 0.4253 0.080 Uiso 0.683(6) 1 calc PR C 3
H34B H 0.5742 0.3513 0.4019 0.080 Uiso 0.683(6) 1 calc PR C 3
C35A C 0.5784(8) 0.2816(9) 0.3558(7) 0.080(6) Uani 0.683(6) 1 d PDU C 3
H35A H 0.6101 0.2521 0.3461 0.080 Uiso 0.683(6) 1 calc PR C 3
C36A C 0.5140(8) 0.2749(8) 0.3347(7) 0.107(7) Uani 0.683(6) 1 d PDU C 3
H36A H 0.4779 0.3019 0.3417 0.080 Uiso 0.683(6) 1 calc PR C 3
H36B H 0.5038 0.2430 0.3124 0.080 Uiso 0.683(6) 1 calc PR C 3
C29B C 0.6074(6) 0.4144(4) 0.3510(5) 0.037(3) Uani 0.317(6) 1 d PDU C 4
H29B H 0.5553 0.4235 0.3509 0.080 Uiso 0.317(6) 1 calc PR C 4
C30B C 0.6319(6) 0.3691(5) 0.3957(5) 0.042(3) Uani 0.317(6) 1 d PDU C 4
H30B H 0.5960 0.3672 0.4263 0.080 Uiso 0.317(6) 1 calc PR C 4
C31B C 0.6421(9) 0.4084(7) 0.2935(6) 0.053(4) Uani 0.317(6) 1 d PDU C 4
H31C H 0.6546 0.4464 0.2799 0.080 Uiso 0.317(6) 1 calc PR C 4
H31D H 0.6873 0.3872 0.2980 0.080 Uiso 0.317(6) 1 calc PR C 4
C32B C 0.5982(10) 0.3797(9) 0.2496(8) 0.097(7) Uani 0.317(6) 1 d PDU C 4
H32B H 0.5511 0.3937 0.2456 0.080 Uiso 0.317(6) 1 calc PR C 4
C33B C 0.6151(13) 0.3380(9) 0.2157(9) 0.117(9) Uani 0.317(6) 1 d PDU C 4
H33C H 0.6613 0.3217 0.2173 0.080 Uiso 0.317(6) 1 calc PR C 4
H33D H 0.5810 0.3243 0.1899 0.080 Uiso 0.317(6) 1 calc PR C 4
C34B C 0.6433(10) 0.3083(6) 0.3700(8) 0.061(5) Uani 0.317(6) 1 d PDU C 4
H34C H 0.6843 0.3101 0.3441 0.080 Uiso 0.317(6) 1 calc PR C 4
H34D H 0.6568 0.2826 0.4006 0.080 Uiso 0.317(6) 1 calc PR C 4
C35B C 0.5817(11) 0.2831(14) 0.3398(14) 0.047(5) Uani 0.317(6) 1 d PDU C 4
H35B H 0.5923 0.2625 0.3071 0.080 Uiso 0.317(6) 1 calc PR C 4
C36B C 0.5137(12) 0.2865(14) 0.3543(15) 0.073(8) Uani 0.317(6) 1 d PDU C 4
H36C H 0.5004 0.3066 0.3867 0.080 Uiso 0.317(6) 1 calc PR C 4
H36D H 0.4782 0.2689 0.3322 0.080 Uiso 0.317(6) 1 calc PR C 4
C37 C 0.6339(2) 0.51919(19) 0.36120(19) 0.0484(11) Uani 1 1 d . C .
C38 C 0.6762(2) 0.55484(19) 0.32676(19) 0.0486(10) Uani 1 1 d . . .
C39 C 0.6509(3) 0.6098(2) 0.3164(2) 0.0553(12) Uani 1 1 d . C .
H39 H 0.6782 0.6339 0.2932 0.080 Uiso 1 1 calc R . .
C40 C 0.5863(3) 0.6301(2) 0.3393(2) 0.0581(12) Uani 1 1 d . . .
C41 C 0.5473(3) 0.5943(2) 0.3732(2) 0.0612(13) Uani 1 1 d . C .
H41 H 0.5041 0.6077 0.3888 0.080 Uiso 1 1 calc R . .
C42 C 0.5693(2) 0.5382(2) 0.38555(18) 0.0551(12) Uani 1 1 d . . .
C43 C 0.7475(3) 0.5348(3) 0.3019(3) 0.0751(15) Uani 1 1 d . C .
H43A H 0.7799 0.5237 0.3319 0.080 Uiso 1 1 calc R . .
H43B H 0.7692 0.5653 0.2805 0.080 Uiso 1 1 calc R . .
H43C H 0.7389 0.5026 0.2775 0.080 Uiso 1 1 calc R . .
C44 C 0.5625(4) 0.6906(3) 0.3278(3) 0.093(2) Uani 1 1 d . C .
H44A H 0.5103 0.6925 0.3282 0.080 Uiso 1 1 calc R . .
H44B H 0.5803 0.7024 0.2914 0.080 Uiso 1 1 calc R . .
H44C H 0.5818 0.7154 0.3566 0.080 Uiso 1 1 calc R . .
C45 C 0.5260(3) 0.5006(3) 0.4243(2) 0.086(2) Uani 1 1 d . C .
H45A H 0.5122 0.4663 0.4046 0.080 Uiso 1 1 calc R . .
H45B H 0.4830 0.5206 0.4364 0.080 Uiso 1 1 calc R . .
H45C H 0.5550 0.4908 0.4568 0.080 Uiso 1 1 calc R . .
C46 C 0.7493(2) 0.36217(18) 0.46148(19) 0.0499(11) Uani 1 1 d . C .
C47 C 0.8201(3) 0.3450(2) 0.4468(2) 0.0593(12) Uani 1 1 d . . .
C48 C 0.8621(3) 0.3177(2) 0.4872(3) 0.0630(13) Uani 1 1 d . C .
H48 H 0.9091 0.3062 0.4778 0.080 Uiso 1 1 calc R . .
C49 C 0.8367(2) 0.30701(18) 0.5407(2) 0.0545(12) Uani 1 1 d . . .
C50 C 0.7668(2) 0.32386(19) 0.5544(2) 0.0520(11) Uani 1 1 d . C .
H50 H 0.7490 0.3161 0.5906 0.080 Uiso 1 1 calc R . .
C51 C 0.7217(2) 0.35226(18) 0.5155(2) 0.0485(11) Uani 1 1 d . . .
C52 C 0.8514(4) 0.3584(3) 0.3884(3) 0.0900(19) Uani 1 1 d . C .
H52A H 0.9014 0.3464 0.3869 0.080 Uiso 1 1 calc R . .
H52B H 0.8486 0.3989 0.3816 0.080 Uiso 1 1 calc R . .
H52C H 0.8240 0.3384 0.3600 0.080 Uiso 1 1 calc R . .
C53 C 0.8851(3) 0.2790(2) 0.5847(3) 0.0764(17) Uani 1 1 d . C .
H53A H 0.9156 0.2509 0.5667 0.080 Uiso 1 1 calc R . .
H53B H 0.8553 0.2607 0.6129 0.080 Uiso 1 1 calc R . .
H53C H 0.9150 0.3076 0.6024 0.080 Uiso 1 1 calc R . .
C54 C 0.6477(3) 0.3723(2) 0.5339(2) 0.0640(13) Uani 1 1 d . C .
H54A H 0.6451 0.4133 0.5309 0.080 Uiso 1 1 calc R . .
H54B H 0.6394 0.3612 0.5726 0.080 Uiso 1 1 calc R . .
H54C H 0.6112 0.3553 0.5101 0.080 Uiso 1 1 calc R . .
B2 B 0.7367(8) 0.2695(6) 0.2314(6) 0.097(5) Uiso 0.50 1 d PD D -5
F3 F 0.7660(5) 0.2679(4) 0.2832(3) 0.121(3) Uiso 0.50 1 d PD D -5
F4 F 0.7742(5) 0.2725(4) 0.1894(4) 0.122(3) Uiso 0.50 1 d PD D -5
F5 F 0.6972(6) 0.3173(4) 0.2286(4) 0.146(4) Uiso 0.50 1 d PD D -5
F6 F 0.6848(7) 0.2263(6) 0.2295(6) 0.216(6) Uiso 0.50 1 d PD D -5

loop_
_atom_site_aniso_label
_atom_site_aniso_U_11
_atom_site_aniso_U_22
_atom_site_aniso_U_33
_atom_site_aniso_U_23
_atom_site_aniso_U_13
_atom_site_aniso_U_12
Ag1 0.04498(19) 0.03299(18) 0.03197(19) -0.00374(11) -0.00065(13) 0.00307(13)
N1 0.0445(18) 0.0393(19) 0.0352(18) -0.0001(15) -0.0054(15) -0.0029(14)
N2 0.059(2) 0.043(2) 0.034(2) -0.0062(16) -0.0027(16) -0.0032(16)
N3 0.073(2) 0.044(2) 0.048(2) 0.0063(18) -0.0267(19) -0.0163(18)
N4 0.083(3) 0.035(2) 0.052(2) -0.0009(18) -0.025(2) -0.0107(18)
F1 0.118(3) 0.095(3) 0.078(2) 0.037(2) -0.0132(19) -0.034(2)
F2 0.219(5) 0.076(3) 0.158(4) 0.004(3) 0.119(4) 0.013(3)
B1 0.096(6) 0.047(4) 0.051(5) 0.000 0.000 0.004(5)
C1 0.043(2) 0.039(2) 0.036(2) -0.0010(18) -0.0047(18) 0.0098(17)
C2 0.054(3) 0.046(3) 0.048(3) -0.007(2) -0.010(2) 0.002(2)
C3 0.062(3) 0.045(3) 0.049(3) -0.009(2) -0.005(2) -0.002(2)
C4 0.064(3) 0.060(3) 0.060(3) 0.002(3) -0.016(3) -0.009(2)
C5A 0.057(6) 0.073(5) 0.048(5) -0.002(5) -0.008(4) -0.022(4)
C6A 0.083(6) 0.077(6) 0.053(6) 0.008(5) -0.004(5) 0.005(5)
C5B 0.035(11) 0.073(17) 0.096(19) 0.031(15) 0.011(11) 0.016(12)
C6B 0.09(2) 0.09(3) 0.07(2) 0.05(2) 0.007(16) 0.01(2)
C7 0.094(4) 0.063(3) 0.069(4) 0.000(3) -0.030(3) -0.001(3)
C8 0.081(4) 0.103(5) 0.083(4) 0.002(4) -0.012(3) -0.013(4)
C9 0.090(5) 0.119(6) 0.133(7) 0.034(5) -0.029(5) -0.016(4)
C10 0.042(2) 0.040(2) 0.038(2) 0.0028(18) -0.0026(18) -0.0040(17)
C11 0.042(2) 0.047(2) 0.046(2) 0.002(2) -0.0070(19) 0.0021(18)
C12 0.055(3) 0.051(3) 0.045(3) 0.005(2) -0.005(2) -0.002(2)
C13 0.062(3) 0.058(3) 0.044(3) 0.005(2) 0.007(2) 0.001(2)
C14 0.049(2) 0.063(3) 0.050(3) -0.003(2) 0.009(2) 0.006(2)
C15 0.051(2) 0.048(3) 0.046(3) 0.001(2) -0.002(2) 0.0068(19)
C16 0.044(2) 0.071(3) 0.052(3) 0.010(2) -0.003(2) 0.012(2)
C17 0.090(4) 0.081(4) 0.048(3) 0.008(3) 0.014(3) 0.004(3)
C18 0.060(3) 0.085(4) 0.063(3) 0.004(3) -0.001(2) 0.028(3)
C19 0.054(2) 0.045(2) 0.031(2) -0.0041(17) -0.0040(19) -0.004(2)
C20 0.055(2) 0.056(3) 0.038(2) -0.002(2) -0.002(2) 0.004(2)
C21 0.054(3) 0.071(3) 0.047(3) -0.001(2) 0.002(2) 0.002(2)
C22 0.056(3) 0.061(3) 0.042(3) 0.003(2) -0.003(2) -0.009(2)
C23 0.052(2) 0.051(3) 0.043(2) 0.004(2) -0.003(2) -0.0025(19)
C24 0.051(2) 0.048(3) 0.042(2) -0.007(2) -0.0038(19) 0.0006(19)
C25 0.067(3) 0.061(3) 0.075(4) 0.000(3) 0.001(3) 0.008(3)
C26 0.065(3) 0.088(4) 0.062(3) 0.020(3) 0.002(3) -0.008(3)
C27 0.056(3) 0.044(2) 0.056(3) -0.005(2) 0.005(2) 0.005(2)
C28 0.040(2) 0.045(2) 0.037(2) 0.0005(19) 0.0005(18) -0.0017(17)
C29A 0.072(5) 0.046(4) 0.058(5) -0.013(3) -0.015(4) -0.010(3)
C30A 0.058(4) 0.050(4) 0.063(5) -0.014(3) -0.010(4) 0.008(3)
C31A 0.073(5) 0.064(5) 0.042(4) -0.009(3) -0.004(4) -0.011(4)
C32A 0.068(4) 0.084(5) 0.031(4) 0.005(3) 0.005(3) -0.027(4)
C33A 0.087(6) 0.083(6) 0.050(5) -0.010(4) 0.019(4) 0.005(4)
C34A 0.064(5) 0.061(6) 0.053(5) 0.002(4) -0.011(4) -0.001(4)
C35A 0.113(10) 0.056(7) 0.073(12) 0.001(7) -0.031(7) -0.015(6)
C36A 0.117(10) 0.098(13) 0.105(12) 0.057(9) -0.050(8) -0.056(9)
C29B 0.034(7) 0.034(6) 0.042(7) 0.003(5) 0.006(5) -0.011(5)
C30B 0.062(8) 0.017(6) 0.046(7) -0.005(5) -0.015(7) -0.010(6)
C31B 0.049(9) 0.061(9) 0.049(8) -0.009(7) 0.001(8) -0.020(8)
C32B 0.095(13) 0.123(16) 0.072(11) -0.029(11) 0.003(10) -0.048(12)
C33B 0.113(17) 0.16(2) 0.082(15) -0.055(14) -0.002(12) -0.049(15)
C34B 0.089(11) 0.027(7) 0.066(12) -0.019(7) -0.031(9) -0.014(7)
C35B 0.067(10) 0.034(10) 0.040(13) 0.005(8) -0.024(7) -0.021(8)
C36B 0.069(10) 0.045(11) 0.10(2) -0.005(14) -0.001(12) 0.014(10)
C37 0.053(2) 0.049(3) 0.043(2) 0.012(2) -0.014(2) -0.013(2)
C38 0.052(2) 0.050(3) 0.043(3) 0.000(2) 0.002(2) -0.010(2)
C39 0.076(3) 0.048(3) 0.042(3) 0.014(2) -0.004(2) -0.011(2)
C40 0.063(3) 0.056(3) 0.055(3) 0.002(2) -0.016(2) 0.005(2)
C41 0.050(3) 0.081(4) 0.052(3) -0.008(3) -0.006(2) 0.001(2)
C42 0.049(2) 0.082(4) 0.035(2) 0.006(2) -0.006(2) -0.014(2)
C43 0.068(3) 0.065(3) 0.092(4) 0.000(3) 0.020(3) -0.010(3)
C44 0.112(5) 0.070(4) 0.096(5) -0.003(4) -0.041(4) 0.024(4)
C45 0.078(4) 0.129(6) 0.052(3) 0.020(3) 0.001(3) -0.041(4)
C46 0.064(3) 0.032(2) 0.054(3) -0.0064(18) -0.017(2) -0.003(2)
C47 0.070(3) 0.047(3) 0.061(3) -0.010(2) 0.005(3) -0.002(2)
C48 0.056(3) 0.048(3) 0.085(4) -0.009(3) 0.003(3) 0.006(2)
C49 0.056(3) 0.034(2) 0.074(4) 0.004(2) -0.014(2) -0.0016(19)
C50 0.057(3) 0.040(2) 0.059(3) 0.003(2) -0.007(2) -0.0031(19)
C51 0.055(2) 0.034(2) 0.057(3) 0.000(2) -0.007(2) -0.0020(18)
C52 0.101(5) 0.098(5) 0.071(4) -0.011(4) 0.015(3) 0.003(4)
C53 0.065(3) 0.056(3) 0.109(5) 0.012(3) -0.028(3) -0.001(3)
C54 0.058(3) 0.067(3) 0.067(3) 0.009(3) -0.002(2) 0.008(2)

loop_
_atom_type_symbol
_atom_type_description
_atom_type_scat_dispersion_real
_atom_type_scat_dispersion_imag
_atom_type_scat_source
C C 0.0033 0.0016 'International Tables Vol C Tables 4.2.6.8 and 6.1.1.4'
H H 0.0000 0.0000 'International Tables Vol C Tables 4.2.6.8 and 6.1.1.4'
B B 0.0013 0.0007 'International Tables Vol C Tables 4.2.6.8 and 6.1.1.4'
N N 0.0061 0.0033 'International Tables Vol C Tables 4.2.6.8 and 6.1.1.4'
F F 0.0171 0.0103 'International Tables Vol C Tables 4.2.6.8 and 6.1.1.4'
Ag Ag -0.8971 1.1015 'International Tables Vol C Tables 4.2.6.8 and 6.1.1.4'

loop_
_geom_angle_atom_site_label_1
_geom_angle_atom_site_label_2
_geom_angle_atom_site_label_3
_geom_angle
_geom_angle_site_symmetry_1
_geom_angle_site_symmetry_3
C28 Ag1 C1 178.38(15) . .
C1 N1 C10 123.5(3) . .
C1 N1 C2 111.4(3) . .
C10 N1 C2 123.9(3) . .
C1 N2 C19 123.7(3) . .
C1 N2 C3 113.5(4) . .
C19 N2 C3 122.7(3) . .
C28 N3 C37 123.7(4) . .
C28 N3 C29B 115.7(5) . .
C37 N3 C29B 115.4(5) . .
C28 N3 C29A 107.9(4) . .
C37 N3 C29A 126.1(4) . .
C29B N3 C29A 40.9(5) . .
C28 N4 C46 123.5(3) . .
C28 N4 C30A 114.6(4) . .
C46 N4 C30A 121.2(4) . .
C28 N4 C30B 102.8(5) . .
C46 N4 C30B 125.3(5) . .
C30A N4 C30B 39.9(5) . .
F2 B1 F2 108.1(8) 2_665 .
F2 B1 F1 109.5(3) 2_665 .
F2 B1 F1 108.5(3) . .
F2 B1 F1 108.5(3) 2_665 2_665
F2 B1 F1 109.5(3) . 2_665
F1 B1 F1 112.6(7) . 2_665
N2 C1 N1 109.0(4) . .
N2 C1 Ag1 126.1(3) . .
N1 C1 Ag1 124.8(3) . .
N1 C2 C4 115.1(4) . .
N1 C2 C3 100.9(3) . .
C4 C2 C3 117.2(4) . .
N2 C3 C7 109.0(4) . .
N2 C3 C2 100.7(3) . .
C7 C3 C2 118.8(4) . .
C5A C4 C5B 34.4(9) . .
C5A C4 C2 116.6(5) . .
C5B C4 C2 102.7(9) . .
C6A C5A C4 124.5(11) . .
C6B C5B C4 113(3) . .
C8 C7 C3 116.1(5) . .
C9 C8 C7 120.7(8) . .
C11 C10 C15 121.5(4) . .
C11 C10 N1 119.4(4) . .
C15 C10 N1 119.1(4) . .
C12 C11 C10 117.8(4) . .
C12 C11 C16 121.2(4) . .
C10 C11 C16 121.0(4) . .
C13 C12 C11 122.1(4) . .
C12 C13 C14 118.3(4) . .
C12 C13 C17 121.0(5) . .
C14 C13 C17 120.7(4) . .
C13 C14 C15 122.5(4) . .
C14 C15 C10 117.7(4) . .
C14 C15 C18 120.8(4) . .
C10 C15 C18 121.5(4) . .
C24 C19 C20 121.5(4) . .
C24 C19 N2 120.7(4) . .
C20 C19 N2 117.7(4) . .
C21 C20 C19 117.1(4) . .
C21 C20 C25 121.4(4) . .
C19 C20 C25 121.5(4) . .
C22 C21 C20 122.8(4) . .
C23 C22 C21 118.6(4) . .
C23 C22 C26 121.2(5) . .
C21 C22 C26 120.2(4) . .
C22 C23 C24 122.0(4) . .
C23 C24 C19 118.0(4) . .
C23 C24 C27 119.7(4) . .
C19 C24 C27 122.3(4) . .
N4 C28 N3 109.8(4) . .
N4 C28 Ag1 126.5(3) . .
N3 C28 Ag1 123.7(3) . .
C31A C29A C30A 117.4(6) . .
C31A C29A N3 114.4(6) . .
C30A C29A N3 102.1(5) . .
C34A C30A N4 105.5(6) . .
C34A C30A C29A 118.3(6) . .
N4 C30A C29A 99.0(5) . .
C32A C31A C29A 115.4(7) . .
C33A C32A C31A 127.4(7) . .
C35A C34A C30A 119.9(10) . .
C36A C35A C34A 134.4(17) . .
C31B C29B N3 97.0(8) . .
C31B C29B C30B 115.1(12) . .
N3 C29B C30B 94.8(7) . .
C34B C30B C29B 113.2(11) . .
C34B C30B N4 108.8(9) . .
C29B C30B N4 106.0(7) . .
C32B C31B C29B 116.4(13) . .
C33B C32B C31B 130.1(19) . .
C35B C34B C30B 117.0(16) . .
C36B C35B C34B 126(2) . .
C42 C37 C38 121.6(4) . .
C42 C37 N3 118.1(4) . .
C38 C37 N3 120.3(4) . .
C39 C38 C37 117.8(4) . .
C39 C38 C43 120.6(4) . .
C37 C38 C43 121.6(4) . .
C40 C39 C38 122.3(4) . .
C41 C40 C39 118.0(5) . .
C41 C40 C44 122.1(5) . .
C39 C40 C44 119.9(5) . .
C40 C41 C42 123.1(5) . .
C37 C42 C41 117.3(4) . .
C37 C42 C45 121.2(5) . .
C41 C42 C45 121.6(5) . .
C51 C46 C47 121.0(4) . .
C51 C46 N4 120.5(4) . .
C47 C46 N4 118.4(4) . .
C48 C47 C46 118.6(5) . .
C48 C47 C52 120.5(5) . .
C46 C47 C52 120.8(5) . .
C49 C48 C47 122.0(5) . .
C48 C49 C50 118.8(4) . .
C48 C49 C53 120.7(5) . .
C50 C49 C53 120.5(5) . .
C49 C50 C51 121.9(5) . .
C46 C51 C50 117.7(4) . .
C46 C51 C54 122.9(4) . .
C50 C51 C54 119.4(4) . .
F4 B2 F5 102.8(11) . .
F4 B2 F3 121.5(13) . .
F5 B2 F3 106.6(11) . .
F4 B2 F6 114.1(13) . .
F5 B2 F6 103.5(12) . .
F3 B2 F6 106.6(11) . .

loop_
_geom_bond_atom_site_label_1
_geom_bond_atom_site_label_2
_geom_bond_distance
_geom_bond_site_symmetry_2
Ag1 C28 2.082(4) .
Ag1 C1 2.087(4) .
N1 C1 1.330(5) .
N1 C10 1.436(5) .
N1 C2 1.510(5) .
N2 C1 1.323(5) .
N2 C19 1.447(5) .
N2 C3 1.488(5) .
N3 C28 1.332(5) .
N3 C37 1.443(6) .
N3 C29B 1.519(9) .
N3 C29A 1.568(7) .
N4 C28 1.320(5) .
N4 C46 1.434(5) .
N4 C30A 1.527(7) .
N4 C30B 1.559(9) .
F1 B1 1.361(6) .
F2 B1 1.346(7) .
B1 F2 1.346(7) 2_665
B1 F1 1.361(6) 2_665
C2 C4 1.518(6) .
C2 C3 1.540(6) .
C3 C7 1.515(7) .
C4 C5A 1.490(11) .
C4 C5B 1.51(3) .
C5A C6A 1.300(5) .
C5B C6B 1.299(5) .
C7 C8 1.422(8) .
C8 C9 1.321(8) .
C10 C11 1.399(6) .
C10 C15 1.399(6) .
C11 C12 1.395(6) .
C11 C16 1.504(6) .
C12 C13 1.377(6) .
C13 C14 1.382(6) .
C13 C17 1.527(6) .
C14 C15 1.386(6) .
C15 C18 1.504(6) .
C19 C24 1.399(7) .
C19 C20 1.403(6) .
C20 C21 1.383(7) .
C20 C25 1.494(7) .
C21 C22 1.382(7) .
C22 C23 1.367(6) .
C22 C26 1.523(7) .
C23 C24 1.390(6) .
C24 C27 1.514(6) .
C29A C31A 1.482(9) .
C29A C30A 1.540(10) .
C30A C34A 1.515(10) .
C31A C32A 1.472(10) .
C32A C33A 1.290(5) .
C34A C35A 1.435(12) .
C35A C36A 1.293(5) .
C29B C31B 1.504(14) .
C29B C30B 1.558(14) .
C30B C34B 1.557(14) .
C31B C32B 1.473(17) .
C32B C33B 1.297(5) .
C34B C35B 1.460(15) .
C35B C36B 1.297(5) .
C37 C42 1.390(6) .
C37 C38 1.399(6) .
C38 C39 1.386(6) .
C38 C43 1.509(6) .
C39 C40 1.386(7) .
C40 C41 1.359(7) .
C40 C44 1.501(7) .
C41 C42 1.399(7) .
C42 C45 1.496(6) .
C46 C51 1.390(6) .
C46 C47 1.403(7) .
C47 C48 1.381(7) .
C47 C52 1.525(7) .
C48 C49 1.368(7) .
C49 C50 1.381(6) .
C49 C53 1.514(7) .
C50 C51 1.402(7) .
C51 C54 1.502(6) .
B2 F4 1.206(14) .
B2 F5 1.332(14) .
B2 F3 1.337(13) .
B2 F6 1.387(15) .
